data_2210553
loop_
_publ_author_name
'Zhang, Qiang'
'Zhang, Shu-Ping'
'Shao, Si-Chang'

_publ_section_title
;
 <i>N</i>-(4-Chlorophenyl)picolinamide
;
_journal_coeditor_code CI2174
_journal_issue 10
_journal_name_full 'Acta Crystallographica Section E'
_journal_page_first o4695
_journal_page_last o4696
_journal_paper_doi 10.1107/S1600536806038670
_journal_volume 62
_journal_year 2006
_chemical_formula_iupac 'C12 H9 Cl N2 O'
_chemical_formula_moiety 'C12 H9 Cl N2 O'
_chemical_formula_sum 'C12 H9 Cl N2 O'
_chemical_formula_weight 232.66
_chemical_name_systematic
;
N-(4-Chlorophenyl)picolinamide
;
_space_group_IT_number 2
_symmetry_cell_setting triclinic
_symmetry_space_group_name_Hall '-P 1'
_symmetry_space_group_name_H-M 'P -1'
_atom_sites_solution_hydrogens geom
_atom_sites_solution_primary direct
_atom_sites_solution_secondary difmap
_audit_creation_method SHELXL-97
_cell_angle_alpha 87.358(4)
_cell_angle_beta 86.463(4)
_cell_angle_gamma 77.518(4)
_cell_formula_units_Z 2
_cell_length_a 6.308(3)
_cell_length_b 8.251(3)
_cell_length_c 10.766(4)
_cell_measurement_reflns_used 1672
_cell_measurement_temperature 291(2)
_cell_measurement_theta_max 27.88
_cell_measurement_theta_min 2.53
_cell_volume 545.7(4)
_computing_cell_refinement 'SAINT (Siemens, 1996)'
_computing_data_collection 'SMART (Siemens, 1996)'
_computing_data_reduction SAINT
_computing_molecular_graphics 'SHELXTL (Sheldrick, 1997b)'
_computing_publication_material SHELXL97
_computing_structure_refinement 'SHELXL97 (Sheldrick, 1997a)'
_computing_structure_solution 'SHELXS97 (Sheldrick, 1997a)'
_diffrn_ambient_temperature 291(2)
_diffrn_measured_fraction_theta_full 0.959
_diffrn_measured_fraction_theta_max 0.959
_diffrn_measurement_device_type 'Bruker SMART CCD area-detector'
_diffrn_measurement_method '\f and \w'
_diffrn_radiation_monochromator graphite
_diffrn_radiation_source 'fine-focus sealed tube'
_diffrn_radiation_type MoK\a
_diffrn_radiation_wavelength 0.71073
_diffrn_reflns_av_R_equivalents 0.0205
_diffrn_reflns_av_sigmaI/netI 0.0331
_diffrn_reflns_limit_h_max 7
_diffrn_reflns_limit_h_min -7
_diffrn_reflns_limit_k_max 9
_diffrn_reflns_limit_k_min -9
_diffrn_reflns_limit_l_max 13
_diffrn_reflns_limit_l_min -12
_diffrn_reflns_number 3842
_diffrn_reflns_theta_full 25.50
_diffrn_reflns_theta_max 25.50
_diffrn_reflns_theta_min 2.53
_diffrn_standards_number 0
_exptl_absorpt_coefficient_mu 0.327
_exptl_absorpt_correction_T_max 0.9209
_exptl_absorpt_correction_T_min 0.8534
_exptl_absorpt_correction_type multi-scan
_exptl_absorpt_process_details '(SADABS; Sheldrick, 1996)'
_exptl_crystal_colour colourless
_exptl_crystal_density_diffrn 1.416
_exptl_crystal_density_method 'not measured'
_exptl_crystal_description Block
_exptl_crystal_F_000 240
_exptl_crystal_size_max 0.50
_exptl_crystal_size_mid 0.40
_exptl_crystal_size_min 0.26
_refine_diff_density_max 0.253
_refine_diff_density_min -0.266
_refine_ls_extinction_method none
_refine_ls_goodness_of_fit_ref 1.083
_refine_ls_hydrogen_treatment constr
_refine_ls_matrix_type full
_refine_ls_number_parameters 145
_refine_ls_number_reflns 1940
_refine_ls_number_restraints 0
_refine_ls_restrained_S_all 1.083
_refine_ls_R_factor_all 0.0716
_refine_ls_R_factor_gt 0.0426
_refine_ls_shift/su_max 0.001
_refine_ls_shift/su_mean 0.000
_refine_ls_structure_factor_coef Fsqd
_refine_ls_weighting_details 'calc w=1/[\s^2^(Fo^2^)+(0.0698P)^2^] where P=(Fo^2^+2Fc^2^)/3'
_refine_ls_weighting_scheme calc
_refine_ls_wR_factor_gt 0.1041
_refine_ls_wR_factor_ref 0.1255
_reflns_number_gt 1294
_reflns_number_total 1940
_reflns_threshold_expression I>2\s(I)
_cod_data_source_file ci2174.cif
_cod_data_source_block I
_cod_original_cell_volume 545.8(4)
_cod_database_code 2210553
_cod_database_fobs_code 2210553

loop_
_symmetry_equiv_pos_as_xyz
'x, y, z'
'-x, -y, -z'

loop_
_atom_site_type_symbol
_atom_site_label
_atom_site_fract_x
_atom_site_fract_y
_atom_site_fract_z
_atom_site_U_iso_or_equiv
_atom_site_adp_type
_atom_site_calc_flag
_atom_site_refinement_flags
_atom_site_occupancy
Cl Cl1 0.12203(12) 1.25338(9) 0.01215(6) 0.0827(3) Uani d . 1
O O1 0.7745(3) 0.7569(2) 0.43248(15) 0.0620(5) Uani d . 1
N N1 0.4036(3) 0.8162(2) 0.44913(16) 0.0467(5) Uani d . 1
H H1N 0.2962 0.7968 0.4963 0.056 Uiso calc R 1
N N2 0.4052(3) 0.6279(2) 0.65694(18) 0.0536(5) Uani d . 1
C C1 0.4042(4) 0.5333(3) 0.7615(2) 0.0626(7) Uani d . 1
H H1 0.2707 0.5281 0.8015 0.075 Uiso calc R 1
C C2 0.5884(5) 0.4440(3) 0.8127(2) 0.0639(7) Uani d . 1
H H2 0.5792 0.3792 0.8851 0.077 Uiso calc R 1
C C3 0.7869(4) 0.4514(3) 0.7559(2) 0.0616(6) Uani d . 1
H H3 0.9144 0.3915 0.7889 0.074 Uiso calc R 1
C C4 0.7944(4) 0.5493(3) 0.6489(2) 0.0526(6) Uani d . 1
H H4 0.9267 0.5573 0.6087 0.063 Uiso calc R 1
C C5 0.6001(3) 0.6353(2) 0.60292(18) 0.0426(5) Uani d . 1
C C6 0.6036(3) 0.7419(2) 0.48680(19) 0.0437(5) Uani d . 1
C C7 0.3465(3) 0.9203(2) 0.34434(19) 0.0418(5) Uani d . 1
C C8 0.1255(4) 0.9765(3) 0.3257(2) 0.0521(6) Uani d . 1
H H8 0.0229 0.9453 0.3823 0.063 Uiso calc R 1
C C9 0.0580(4) 1.0777(3) 0.2245(2) 0.0578(6) Uani d . 1
H H9 -0.0896 1.1147 0.2127 0.069 Uiso calc R 1
C C10 0.2095(4) 1.1244(3) 0.1401(2) 0.0503(6) Uani d . 1
C C11 0.4282(4) 1.0693(3) 0.1566(2) 0.0523(6) Uani d . 1
H H11 0.5297 1.1005 0.0993 0.063 Uiso calc R 1
C C12 0.4970(4) 0.9681(3) 0.2579(2) 0.0493(5) Uani d . 1
H H12 0.6450 0.9313 0.2688 0.059 Uiso calc R 1

loop_
_atom_site_aniso_label
_atom_site_aniso_U_11
_atom_site_aniso_U_22
_atom_site_aniso_U_33
_atom_site_aniso_U_12
_atom_site_aniso_U_13
_atom_site_aniso_U_23
Cl1 0.0812(5) 0.0987(6) 0.0619(4) -0.0084(4) -0.0165(3) 0.0312(4)
O1 0.0402(9) 0.0773(11) 0.0657(10) -0.0126(8) 0.0019(8) 0.0209(8)
N1 0.0365(10) 0.0522(11) 0.0505(10) -0.0118(8) 0.0026(8) 0.0122(8)
N2 0.0490(11) 0.0564(11) 0.0556(11) -0.0156(9) 0.0011(9) 0.0106(9)
C1 0.0609(16) 0.0689(16) 0.0587(14) -0.0215(13) 0.0054(12) 0.0154(12)
C2 0.0834(19) 0.0601(15) 0.0513(13) -0.0247(13) -0.0089(13) 0.0161(11)
C3 0.0636(16) 0.0604(15) 0.0603(15) -0.0109(12) -0.0189(12) 0.0127(12)
C4 0.0468(13) 0.0574(14) 0.0528(13) -0.0095(10) -0.0060(10) 0.0050(11)
C5 0.0450(12) 0.0408(11) 0.0428(11) -0.0113(9) -0.0014(9) -0.0002(9)
C6 0.0403(12) 0.0421(12) 0.0479(12) -0.0084(9) 0.0011(9) 0.0011(9)
C7 0.0391(11) 0.0437(12) 0.0438(11) -0.0131(9) -0.0007(9) 0.0026(9)
C8 0.0370(12) 0.0609(14) 0.0587(13) -0.0146(10) 0.0015(10) 0.0096(11)
C9 0.0411(13) 0.0671(15) 0.0635(14) -0.0092(11) -0.0089(11) 0.0111(12)
C10 0.0530(14) 0.0532(13) 0.0453(12) -0.0126(10) -0.0082(10) 0.0060(10)
C11 0.0495(14) 0.0631(14) 0.0461(12) -0.0193(11) -0.0011(10) 0.0102(11)
C12 0.0367(11) 0.0577(13) 0.0529(12) -0.0114(10) -0.0007(9) 0.0077(10)

loop_
_atom_type_symbol
_atom_type_description
_atom_type_scat_dispersion_real
_atom_type_scat_dispersion_imag
_atom_type_scat_source
C C 0.0033 0.0000 'International Tables Vol C Tables 4.2.6.8 and 6.1.1.4'
H H 0.0000 0.0000 'International Tables Vol C Tables 4.2.6.8 and 6.1.1.4'
N N 0.0061 0.0000 'International Tables Vol C Tables 4.2.6.8 and 6.1.1.4'
O O 0.0106 0.0000 'International Tables Vol C Tables 4.2.6.8 and 6.1.1.4'
Cl Cl 0.1484 0.0000 'International Tables Vol C Tables 4.2.6.8 and 6.1.1.4'

loop_
_geom_angle_atom_site_label_1
_geom_angle_atom_site_label_2
_geom_angle_atom_site_label_3
_geom_angle
C6 N1 C7 129.36(17)
C6 N1 H1N 115.3
C7 N1 H1N 115.3
C5 N2 C1 116.7(2)
N2 C1 C2 123.7(2)
N2 C1 H1 118.2
C2 C1 H1 118.2
C1 C2 C3 119.0(2)
C1 C2 H2 120.5
C3 C2 H2 120.5
C2 C3 C4 118.9(2)
C2 C3 H3 120.5
C4 C3 H3 120.5
C3 C4 C5 118.4(2)
C3 C4 H4 120.8
C5 C4 H4 120.8
N2 C5 C4 123.2(2)
N2 C5 C6 117.29(19)
C4 C5 C6 119.47(19)
O1 C6 N1 124.5(2)
O1 C6 C5 121.45(19)
N1 C6 C5 114.05(18)
C12 C7 C8 118.7(2)
C12 C7 N1 123.87(19)
C8 C7 N1 117.46(18)
C9 C8 C7 120.5(2)
C9 C8 H8 119.7
C7 C8 H8 119.7
C8 C9 C10 120.0(2)
C8 C9 H9 120.0
C10 C9 H9 120.0
C11 C10 C9 120.2(2)
C11 C10 Cl1 120.17(17)
C9 C10 Cl1 119.60(18)
C10 C11 C12 120.1(2)
C10 C11 H11 120.0
C12 C11 H11 120.0
C11 C12 C7 120.5(2)
C11 C12 H12 119.8
C7 C12 H12 119.8

loop_
_geom_bond_atom_site_label_1
_geom_bond_atom_site_label_2
_geom_bond_distance
Cl1 C10 1.743(2)
O1 C6 1.222(3)
N1 C6 1.356(3)
N1 C7 1.402(3)
N1 H1N 0.86
N2 C5 1.340(3)
N2 C1 1.341(3)
C1 C2 1.366(4)
C1 H1 0.93
C2 C3 1.372(4)
C2 H2 0.93
C3 C4 1.380(3)
C3 H3 0.93
C4 C5 1.385(3)
C4 H4 0.93
C5 C6 1.497(3)
C7 C12 1.393(3)
C7 C8 1.395(3)
C8 C9 1.373(3)
C8 H8 0.93
C9 C10 1.381(3)
C9 H9 0.93
C10 C11 1.376(3)
C11 C12 1.376(3)
C11 H11 0.93
C12 H12 0.93

loop_
_geom_hbond_atom_site_label_D
_geom_hbond_atom_site_label_H
_geom_hbond_atom_site_label_A
_geom_hbond_site_symmetry_A
_geom_hbond_distance_DH
_geom_hbond_distance_HA
_geom_hbond_distance_DA
_geom_hbond_angle_DHA
N1 H1N N2 . 0.86 2.22 2.664(3) 112
C8 H8 O1 1_455 0.93 2.46 3.276(3) 147

loop_
_geom_torsion_atom_site_label_1
_geom_torsion_atom_site_label_2
_geom_torsion_atom_site_label_3
_geom_torsion_atom_site_label_4
_geom_torsion
C5 N2 C1 C2 -1.3(4)
N2 C1 C2 C3 0.7(4)
C1 C2 C3 C4 0.2(4)
C2 C3 C4 C5 -0.4(3)
C1 N2 C5 C4 1.0(3)
C1 N2 C5 C6 -179.37(19)
C3 C4 C5 N2 -0.2(3)
C3 C4 C5 C6 -179.81(18)
C7 N1 C6 O1 0.9(4)
C7 N1 C6 C5 -178.50(17)
N2 C5 C6 O1 179.22(19)
C4 C5 C6 O1 -1.1(3)
N2 C5 C6 N1 -1.3(3)
C4 C5 C6 N1 178.33(17)
C6 N1 C7 C12 -1.0(3)
C6 N1 C7 C8 178.18(19)
C12 C7 C8 C9 -0.3(3)
N1 C7 C8 C9 -179.48(19)
C7 C8 C9 C10 0.0(4)
C8 C9 C10 C11 0.3(4)
C8 C9 C10 Cl1 -179.80(18)
C9 C10 C11 C12 -0.4(3)
Cl1 C10 C11 C12 179.73(16)
C10 C11 C12 C7 0.1(3)
C8 C7 C12 C11 0.2(3)
N1 C7 C12 C11 179.36(19)

loop_
_cod_related_entry_id
_cod_related_entry_database
_cod_related_entry_code
1 ChemSpider 1975081
